data_7012287
loop_
_publ_author_name
'Minato, Makoto'
'Nishiuchi, Jun-ya'
'Kakeya, Masaki'
'Matsumoto, Takaomi'
'Yamaguchi, Yoshitaka'
'Ito, Takashi'

_publ_section_title
;
 Reactions of quadruply chelated silyl- and germyl-molybdenum hydrido
 complexes with isocyanides: observation of the trans-influence on the
 silyl ligand
;
_journal_issue 3
_journal_name_full 'Dalton Transactions'
_journal_page_first 483
_journal_paper_doi 10.1039/b209624m
_journal_year 2003
_chemical_formula_moiety 'C67 H61 N Mo P4 Si '
_chemical_formula_sum 'C67 H61 Mo N P4 Si'
_chemical_formula_weight 1128.15
_space_group_IT_number 2
_symmetry_cell_setting triclinic
_symmetry_Int_Tables_number 2
_symmetry_space_group_name_Hall '-P 1'
_symmetry_space_group_name_H-M 'P -1'
_audit_creation_date 'Tue Jan 23 15:12:34 2001'
_audit_creation_method 'by teXsan'
_cell_angle_alpha 104.04(4)
_cell_angle_beta 113.30(3)
_cell_angle_gamma 90.16(5)
_cell_formula_units_Z 2
_cell_length_a 14.298(6)
_cell_length_b 17.097(9)
_cell_length_c 12.788(4)
_cell_measurement_reflns_used 25
_cell_measurement_temperature 296.2
_cell_measurement_theta_max 12.0
_cell_measurement_theta_min 10.2
_cell_volume 2768(2)
_computing_cell_refinement 'MSC/AFC Diffractometer Control'
_computing_data_collection 'MSC/AFC Diffractometer Control'
_computing_data_reduction 'teXsan Ver. 1.10'
_computing_publication_material 'teXsan Ver. 1.10'
_computing_structure_refinement 'teXsan Ver. 1.10'
_computing_structure_solution 'DIRDIF92 (PATTY)'
_diffrn_measured_fraction_theta_full 1.0001
_diffrn_measured_fraction_theta_max 1.0001
_diffrn_measurement_device_type 'Rigaku AFC7R'
_diffrn_measurement_method \w-2\q
_diffrn_radiation_type 'Mo K\a'
_diffrn_radiation_wavelength 0.7107
_diffrn_reflns_av_R_equivalents 0.050
_diffrn_reflns_limit_h_max 18
_diffrn_reflns_limit_h_min -18
_diffrn_reflns_limit_k_max 0
_diffrn_reflns_limit_k_min -22
_diffrn_reflns_limit_l_max 16
_diffrn_reflns_limit_l_min -16
_diffrn_reflns_number 13141
_diffrn_reflns_theta_full 27.50
_diffrn_reflns_theta_max 27.50
_diffrn_standards_decay_% 16.64
_diffrn_standards_interval_count 150
_diffrn_standards_number 3
_exptl_absorpt_coefficient_mu 0.417
_exptl_absorpt_correction_type none
_exptl_crystal_colour orange
_exptl_crystal_density_diffrn 1.353
_exptl_crystal_density_method 'not measured'
_exptl_crystal_description prismatic
_exptl_crystal_size_max 0.180
_exptl_crystal_size_mid 0.100
_exptl_crystal_size_min 0.100
_refine_diff_density_max 0.50
_refine_diff_density_min -0.38
_refine_ls_extinction_method none
_refine_ls_goodness_of_fit_ref 1.023
_refine_ls_hydrogen_treatment noref
_refine_ls_number_parameters 667
_refine_ls_number_reflns 12717
_refine_ls_R_factor_gt 0.0398
_refine_ls_shift/su_max 0.0356
_refine_ls_structure_factor_coef Fsqd
_refine_ls_weighting_details 'w = 1/[\s^2^(Fo^2^) + (0.05000(Max(Fo^2^,0) + 2Fc^2^)/3)^2^]'
_refine_ls_weighting_scheme calc
_refine_ls_wR_factor_ref 0.1273
_reflns_number_gt 7186
_reflns_number_total 12717
_reflns_threshold_expression F^2^>2.0\s(F^2^)
_cod_data_source_file b209624m.txt
_cod_data_source_block nij134/ito_lab/YNU
_cod_original_sg_symbol_H-M 'P -1         '
_cod_original_formula_sum 'C67 H61 N Mo P4 Si '
_cod_database_code 7012287

loop_
_symmetry_equiv_pos_as_xyz
x,y,z
-x,-y,-z

loop_
_atom_site_label
_atom_site_type_symbol
_atom_site_fract_x
_atom_site_fract_y
_atom_site_fract_z
_atom_site_U_iso_or_equiv
_atom_site_adp_type
_atom_site_occupancy
_atom_site_calc_flag
_atom_site_refinement_flags
_atom_site_disorder_assembly
_atom_site_disorder_group
Mo(1) Mo 0.22534(2) 0.26028(2) 0.28652(2) 0.02479(7) Uani 1.00 d . . .
P(1) P 0.36077(6) 0.32735(5) 0.47590(7) 0.0293(2) Uani 1.00 d . . .
P(2) P 0.19014(7) 0.40473(5) 0.30224(8) 0.0322(2) Uani 1.00 d . . .
P(3) P 0.08726(6) 0.18921(5) 0.09593(8) 0.0326(2) Uani 1.00 d . . .
P(4) P 0.27447(6) 0.12402(5) 0.27313(8) 0.0300(2) Uani 1.00 d . . .
Si(1) Si 0.17719(7) 0.21374(5) 0.43620(8) 0.0281(2) Uani 1.00 d . . .
N(1) N 0.3666(3) 0.2710(2) 0.1440(3) 0.050(1) Uani 1.00 d . . .
C(1) C 0.3165(2) 0.2693(2) 0.1971(3) 0.0327(8) Uani 1.00 d . . .
C(2) C 0.4230(3) 0.2719(2) 0.0766(3) 0.043(1) Uani 1.00 d . . .
C(3) C 0.3874(3) 0.2197(3) -0.0364(4) 0.051(1) Uani 1.00 d . . .
C(4) C 0.4419(4) 0.2240(3) -0.1038(4) 0.064(1) Uani 1.00 d . . .
C(5) C 0.5285(4) 0.2781(4) -0.0607(5) 0.072(2) Uani 1.00 d . . .
C(6) C 0.5637(3) 0.3266(3) 0.0520(5) 0.064(2) Uani 1.00 d . . .
C(7) C 0.5146(3) 0.3240(3) 0.1255(4) 0.053(1) Uani 1.00 d . . .
C(8) C 0.2932(4) 0.1604(4) -0.0844(5) 0.078(2) Uani 1.00 d . . .
C(9) C 0.5565(4) 0.3729(3) 0.2505(5) 0.079(2) Uani 1.00 d . . .
C(10) C 0.0438(2) 0.1838(2) 0.4256(3) 0.0346(9) Uani 1.00 d . . .
C(11) C 0.0107(3) 0.1071(3) 0.4232(4) 0.051(1) Uani 1.00 d . . .
C(12) C -0.0861(4) 0.0891(3) 0.4202(4) 0.068(2) Uani 1.00 d . . .
C(13) C -0.1498(3) 0.1480(4) 0.4202(4) 0.069(2) Uani 1.00 d . . .
C(14) C -0.1205(3) 0.2239(3) 0.4203(4) 0.062(1) Uani 1.00 d . . .
C(15) C -0.0240(3) 0.2419(3) 0.4229(3) 0.047(1) Uani 1.00 d . . .
C(16) C 0.2385(2) 0.2925(2) 0.5841(3) 0.0315(8) Uani 1.00 d . . .
C(17) C 0.3264(2) 0.3407(2) 0.6030(3) 0.0318(8) Uani 1.00 d . . .
C(18) C 0.3839(3) 0.3937(2) 0.7128(3) 0.0439(10) Uani 1.00 d . . .
C(19) C 0.3529(3) 0.4015(3) 0.8042(3) 0.052(1) Uani 1.00 d . . .
C(20) C 0.2669(3) 0.3562(3) 0.7875(3) 0.050(1) Uani 1.00 d . . .
C(21) C 0.2106(3) 0.3017(2) 0.6797(3) 0.041(1) Uani 1.00 d . . .
C(22) C 0.4911(2) 0.2974(2) 0.5447(3) 0.0362(9) Uani 1.00 d . . .
C(23) C 0.5036(3) 0.2345(2) 0.5991(4) 0.049(1) Uani 1.00 d . . .
C(24) C 0.5987(4) 0.2084(3) 0.6494(4) 0.064(1) Uani 1.00 d . . .
C(25) C 0.6822(4) 0.2456(3) 0.6449(5) 0.081(2) Uani 1.00 d . . .
C(26) C 0.6719(3) 0.3071(3) 0.5930(5) 0.079(2) Uani 1.00 d . . .
C(27) C 0.5765(3) 0.3336(3) 0.5425(4) 0.055(1) Uani 1.00 d . . .
C(28) C 0.3870(3) 0.4347(2) 0.4828(3) 0.0377(9) Uani 1.00 d . . .
C(29) C 0.2844(3) 0.4692(2) 0.4468(3) 0.0406(10) Uani 1.00 d . . .
C(30) C 0.0688(3) 0.4380(2) 0.3081(3) 0.0395(10) Uani 1.00 d . . .
C(31) C -0.0170(3) 0.3831(2) 0.2545(4) 0.053(1) Uani 1.00 d . . .
C(32) C -0.1106(3) 0.4053(3) 0.2553(5) 0.068(2) Uani 1.00 d . . .
C(33) C -0.1167(4) 0.4825(3) 0.3118(5) 0.068(2) Uani 1.00 d . . .
C(34) C -0.0326(4) 0.5381(3) 0.3629(5) 0.074(2) Uani 1.00 d . . .
C(35) C 0.0603(4) 0.5167(3) 0.3629(5) 0.067(1) Uani 1.00 d . . .
C(36) C 0.2074(3) 0.4624(2) 0.2044(3) 0.0399(10) Uani 1.00 d . . .
C(37) C 0.1327(4) 0.5064(3) 0.1440(4) 0.066(2) Uani 1.00 d . . .
C(38) C 0.1496(5) 0.5475(3) 0.0703(5) 0.084(2) Uani 1.00 d . . .
C(39) C 0.2391(5) 0.5459(3) 0.0568(5) 0.077(2) Uani 1.00 d . . .
C(40) C 0.3140(4) 0.5025(3) 0.1161(4) 0.069(2) Uani 1.00 d . . .
C(41) C 0.2970(3) 0.4617(2) 0.1891(4) 0.052(1) Uani 1.00 d . . .
C(42) C -0.0477(3) 0.1754(2) 0.0771(3) 0.0384(9) Uani 1.00 d . . .
C(43) C -0.1226(3) 0.2181(3) 0.0130(4) 0.062(1) Uani 1.00 d . . .
C(44) C -0.2210(3) 0.2112(4) 0.0055(5) 0.076(2) Uani 1.00 d . . .
C(45) C -0.2476(3) 0.1608(3) 0.0607(5) 0.069(1) Uani 1.00 d . . .
C(46) C -0.1769(3) 0.1171(3) 0.1227(4) 0.057(1) Uani 1.00 d . . .
C(47) C -0.0767(3) 0.1247(2) 0.1313(3) 0.044(1) Uani 1.00 d . . .
C(48) C 0.0597(3) 0.2165(2) -0.0439(3) 0.0413(10) Uani 1.00 d . . .
C(49) C 0.0058(4) 0.1617(3) -0.1535(4) 0.064(1) Uani 1.00 d . . .
C(50) C -0.0255(4) 0.1865(4) -0.2559(4) 0.076(2) Uani 1.00 d . . .
C(51) C -0.0038(4) 0.2654(4) -0.2505(4) 0.069(2) Uani 1.00 d . . .
C(52) C 0.0502(4) 0.3205(3) -0.1448(4) 0.063(1) Uani 1.00 d . . .
C(53) C 0.0826(3) 0.2952(3) -0.0408(3) 0.050(1) Uani 1.00 d . . .
C(54) C 0.1132(3) 0.0819(2) 0.0528(3) 0.0379(9) Uani 1.00 d . . .
C(55) C 0.1661(3) 0.0495(2) 0.1596(3) 0.0380(9) Uani 1.00 d . . .
C(56) C 0.2489(2) 0.1226(2) 0.4716(3) 0.0323(8) Uani 1.00 d . . .
C(57) C 0.2976(3) 0.0847(2) 0.4010(3) 0.0332(9) Uani 1.00 d . . .
C(58) C 0.3561(3) 0.0214(2) 0.4277(4) 0.048(1) Uani 1.00 d . . .
C(59) C 0.3665(3) -0.0040(3) 0.5265(4) 0.058(1) Uani 1.00 d . . .
C(60) C 0.3189(3) 0.0329(3) 0.5968(4) 0.053(1) Uani 1.00 d . . .
C(61) C 0.2591(3) 0.0952(2) 0.5695(3) 0.042(1) Uani 1.00 d . . .
C(62) C 0.3839(3) 0.0955(2) 0.2348(3) 0.0350(9) Uani 1.00 d . . .
C(63) C 0.3840(3) 0.0238(3) 0.1559(4) 0.052(1) Uani 1.00 d . . .
C(64) C 0.4679(4) 0.0084(3) 0.1281(4) 0.066(2) Uani 1.00 d . . .
C(65) C 0.5522(3) 0.0636(3) 0.1778(4) 0.059(1) Uani 1.00 d . . .
C(66) C 0.5550(3) 0.1342(3) 0.2584(4) 0.054(1) Uani 1.00 d . . .
C(67) C 0.4724(3) 0.1497(2) 0.2874(3) 0.043(1) Uani 1.00 d . . .
H(1) H 0.4184 0.1888 -0.1828 0.0758 Uiso 1.00 calc . . .
H(2) H 0.5638 0.2819 -0.1105 0.0854 Uiso 1.00 calc . . .
H(3) H 0.6251 0.3641 0.0827 0.0764 Uiso 1.00 calc . . .
H(4) H 0.2642 0.1644 -0.0278 0.0934 Uiso 1.00 calc . . .
H(5) H 0.2421 0.1702 -0.1545 0.0934 Uiso 1.00 calc . . .
H(6) H 0.3094 0.1059 -0.1043 0.0934 Uiso 1.00 calc . . .
H(7) H 0.6230 0.3599 0.2942 0.0957 Uiso 1.00 calc . . .
H(8) H 0.5610 0.4298 0.2552 0.0957 Uiso 1.00 calc . . .
H(9) H 0.5123 0.3630 0.2874 0.0957 Uiso 1.00 calc . . .
H(10) H 0.0554 0.0643 0.4213 0.0617 Uiso 1.00 calc . . .
H(11) H -0.1079 0.0348 0.4179 0.0829 Uiso 1.00 calc . . .
H(12) H -0.2157 0.1370 0.4219 0.0796 Uiso 1.00 calc . . .
H(13) H -0.1661 0.2662 0.4180 0.0739 Uiso 1.00 calc . . .
H(14) H -0.0038 0.2961 0.4238 0.0577 Uiso 1.00 calc . . .
H(15) H 0.4451 0.4249 0.7243 0.0529 Uiso 1.00 calc . . .
H(16) H 0.3911 0.4402 0.8792 0.0608 Uiso 1.00 calc . . .
H(17) H 0.2459 0.3621 0.8522 0.0629 Uiso 1.00 calc . . .
H(18) H 0.1513 0.2688 0.6694 0.0500 Uiso 1.00 calc . . .
H(19) H 0.4445 0.2093 0.6020 0.0579 Uiso 1.00 calc . . .
H(20) H 0.6060 0.1649 0.6877 0.0765 Uiso 1.00 calc . . .
H(21) H 0.7481 0.2266 0.6758 0.0977 Uiso 1.00 calc . . .
H(22) H 0.7307 0.3350 0.5938 0.0924 Uiso 1.00 calc . . .
H(23) H 0.5691 0.3766 0.5037 0.0674 Uiso 1.00 calc . . .
H(24) H 0.4333 0.4640 0.5605 0.0449 Uiso 1.00 calc . . .
H(25) H 0.4176 0.4388 0.4292 0.0449 Uiso 1.00 calc . . .
H(26) H 0.2933 0.5232 0.4413 0.0492 Uiso 1.00 calc . . .
H(27) H 0.2593 0.4711 0.5066 0.0492 Uiso 1.00 calc . . .
H(28) H -0.0125 0.3285 0.2145 0.0639 Uiso 1.00 calc . . .
H(29) H -0.1710 0.3651 0.2154 0.0809 Uiso 1.00 calc . . .
H(30) H -0.1794 0.4982 0.3181 0.0833 Uiso 1.00 calc . . .
H(31) H -0.0373 0.5929 0.4022 0.0848 Uiso 1.00 calc . . .
H(32) H 0.1202 0.5577 0.3987 0.0809 Uiso 1.00 calc . . .
H(33) H 0.0691 0.5088 0.1535 0.0778 Uiso 1.00 calc . . .
H(34) H 0.0960 0.5762 0.0270 0.0977 Uiso 1.00 calc . . .
H(35) H 0.2487 0.5752 0.0053 0.0868 Uiso 1.00 calc . . .
H(36) H 0.3772 0.4996 0.1043 0.0823 Uiso 1.00 calc . . .
H(37) H 0.3503 0.4319 0.2300 0.0630 Uiso 1.00 calc . . .
H(38) H -0.1043 0.2531 -0.0280 0.0759 Uiso 1.00 calc . . .
H(39) H -0.2714 0.2423 -0.0388 0.0900 Uiso 1.00 calc . . .
H(40) H -0.3163 0.1562 0.0568 0.0824 Uiso 1.00 calc . . .
H(41) H -0.1962 0.0816 0.1604 0.0676 Uiso 1.00 calc . . .
H(42) H -0.0273 0.0936 0.1751 0.0537 Uiso 1.00 calc . . .
H(43) H -0.0109 0.1063 -0.1561 0.0787 Uiso 1.00 calc . . .
H(44) H -0.0630 0.1482 -0.3317 0.0897 Uiso 1.00 calc . . .
H(45) H -0.0261 0.2829 -0.3223 0.0828 Uiso 1.00 calc . . .
H(46) H 0.0673 0.3763 -0.1410 0.0747 Uiso 1.00 calc . . .
H(47) H 0.1207 0.3336 0.0346 0.0621 Uiso 1.00 calc . . .
H(48) H 0.0499 0.0487 0.0025 0.0451 Uiso 1.00 calc . . .
H(49) H 0.1557 0.0785 0.0104 0.0451 Uiso 1.00 calc . . .
H(50) H 0.1915 -0.0005 0.1361 0.0451 Uiso 1.00 calc . . .
H(51) H 0.1184 0.0400 0.1908 0.0451 Uiso 1.00 calc . . .
H(52) H 0.3885 -0.0050 0.3767 0.0573 Uiso 1.00 calc . . .
H(53) H 0.4075 -0.0472 0.5456 0.0667 Uiso 1.00 calc . . .
H(54) H 0.3267 0.0156 0.6656 0.0619 Uiso 1.00 calc . . .
H(55) H 0.2240 0.1200 0.6180 0.0499 Uiso 1.00 calc . . .
H(56) H 0.3239 -0.0158 0.1200 0.0627 Uiso 1.00 calc . . .
H(57) H 0.4653 -0.0424 0.0714 0.0772 Uiso 1.00 calc . . .
H(58) H 0.6093 0.0528 0.1551 0.0710 Uiso 1.00 calc . . .
H(59) H 0.6157 0.1730 0.2963 0.0677 Uiso 1.00 calc . . .
H(60) H 0.4753 0.1993 0.3445 0.0529 Uiso 1.00 calc . . .

loop_
_atom_site_aniso_label
_atom_site_aniso_U_11
_atom_site_aniso_U_22
_atom_site_aniso_U_33
_atom_site_aniso_U_12
_atom_site_aniso_U_13
_atom_site_aniso_U_23
Mo(1) 0.0238(1) 0.0225(1) 0.0271(1) 0.00097(9) 0.0094(1) 0.00661(10)
P(1) 0.0254(4) 0.0287(4) 0.0299(4) -0.0018(3) 0.0082(3) 0.0063(3)
P(2) 0.0330(4) 0.0265(4) 0.0370(5) 0.0035(3) 0.0135(4) 0.0095(4)
P(3) 0.0279(4) 0.0315(4) 0.0324(4) -0.0012(3) 0.0076(4) 0.0061(4)
P(4) 0.0294(4) 0.0260(4) 0.0345(4) 0.0036(3) 0.0139(4) 0.0064(3)
Si(1) 0.0268(4) 0.0279(4) 0.0311(4) 0.0023(3) 0.0128(4) 0.0090(4)
N(1) 0.057(2) 0.055(2) 0.062(2) 0.022(2) 0.044(2) 0.027(2)
C(1) 0.031(2) 0.033(2) 0.033(2) 0.003(1) 0.011(1) 0.010(1)
C(2) 0.046(2) 0.048(2) 0.053(2) 0.019(2) 0.033(2) 0.025(2)
C(3) 0.045(2) 0.063(3) 0.054(2) 0.016(2) 0.027(2) 0.022(2)
C(4) 0.055(3) 0.096(4) 0.049(2) 0.026(3) 0.028(2) 0.023(2)
C(5) 0.050(3) 0.123(5) 0.067(3) 0.029(3) 0.039(2) 0.041(3)
C(6) 0.038(2) 0.088(3) 0.078(3) 0.007(2) 0.031(2) 0.032(3)
C(7) 0.050(2) 0.058(3) 0.059(3) 0.014(2) 0.028(2) 0.018(2)
C(8) 0.076(3) 0.093(4) 0.064(3) -0.006(3) 0.037(3) 0.003(3)
C(9) 0.071(3) 0.078(4) 0.083(4) 0.000(3) 0.038(3) -0.001(3)
C(10) 0.028(2) 0.045(2) 0.031(2) 0.000(1) 0.010(1) 0.012(1)
C(11) 0.037(2) 0.059(3) 0.055(2) -0.006(2) 0.011(2) 0.025(2)
C(12) 0.047(3) 0.087(4) 0.070(3) -0.020(2) 0.012(2) 0.039(3)
C(13) 0.032(2) 0.120(4) 0.059(3) -0.007(3) 0.017(2) 0.033(3)
C(14) 0.037(2) 0.094(4) 0.055(3) 0.015(2) 0.019(2) 0.016(2)
C(15) 0.039(2) 0.056(2) 0.044(2) 0.005(2) 0.019(2) 0.007(2)
C(16) 0.030(2) 0.031(2) 0.033(2) 0.007(1) 0.012(1) 0.009(1)
C(17) 0.031(2) 0.033(2) 0.029(2) 0.004(1) 0.011(1) 0.008(1)
C(18) 0.045(2) 0.044(2) 0.034(2) -0.004(2) 0.011(2) 0.004(2)
C(19) 0.057(2) 0.056(2) 0.029(2) 0.004(2) 0.009(2) 0.003(2)
C(20) 0.058(2) 0.058(2) 0.037(2) 0.015(2) 0.023(2) 0.009(2)
C(21) 0.041(2) 0.046(2) 0.042(2) 0.009(2) 0.022(2) 0.012(2)
C(22) 0.027(2) 0.038(2) 0.034(2) 0.000(1) 0.004(1) 0.005(1)
C(23) 0.042(2) 0.048(2) 0.052(2) 0.008(2) 0.013(2) 0.017(2)
C(24) 0.053(3) 0.058(3) 0.069(3) 0.017(2) 0.012(2) 0.020(2)
C(25) 0.041(3) 0.068(3) 0.109(4) 0.018(2) 0.009(3) 0.018(3)
C(26) 0.032(2) 0.082(4) 0.117(5) 0.001(2) 0.024(3) 0.029(3)
C(27) 0.031(2) 0.055(2) 0.077(3) -0.003(2) 0.019(2) 0.018(2)
C(28) 0.037(2) 0.029(2) 0.039(2) -0.008(1) 0.010(2) 0.005(1)
C(29) 0.050(2) 0.024(2) 0.045(2) 0.002(1) 0.017(2) 0.009(1)
C(30) 0.042(2) 0.038(2) 0.044(2) 0.015(2) 0.020(2) 0.016(2)
C(31) 0.040(2) 0.042(2) 0.069(3) 0.011(2) 0.016(2) 0.013(2)
C(32) 0.042(2) 0.069(3) 0.094(4) 0.013(2) 0.026(2) 0.027(3)
C(33) 0.058(3) 0.084(4) 0.084(4) 0.036(3) 0.041(3) 0.037(3)
C(34) 0.072(3) 0.063(3) 0.081(4) 0.033(3) 0.036(3) 0.003(3)
C(35) 0.061(3) 0.044(2) 0.086(3) 0.012(2) 0.028(3) 0.003(2)
C(36) 0.049(2) 0.030(2) 0.042(2) 0.003(2) 0.018(2) 0.014(1)
C(37) 0.058(3) 0.078(3) 0.081(3) 0.021(2) 0.031(3) 0.051(3)
C(38) 0.091(4) 0.092(4) 0.087(4) 0.025(3) 0.029(3) 0.069(3)
C(39) 0.089(4) 0.083(4) 0.072(3) -0.002(3) 0.034(3) 0.045(3)
C(40) 0.064(3) 0.087(4) 0.069(3) -0.002(3) 0.033(3) 0.035(3)
C(41) 0.056(2) 0.047(2) 0.055(2) 0.002(2) 0.020(2) 0.022(2)
C(42) 0.032(2) 0.038(2) 0.035(2) -0.005(1) 0.009(1) 0.001(1)
C(43) 0.040(2) 0.067(3) 0.080(3) 0.012(2) 0.019(2) 0.033(3)
C(44) 0.037(2) 0.095(4) 0.093(4) 0.020(2) 0.018(2) 0.035(3)
C(45) 0.034(2) 0.081(3) 0.076(3) -0.006(2) 0.022(2) -0.005(3)
C(46) 0.044(2) 0.068(3) 0.054(2) -0.012(2) 0.024(2) 0.001(2)
C(47) 0.038(2) 0.051(2) 0.038(2) 0.001(2) 0.014(2) 0.005(2)
C(48) 0.034(2) 0.053(2) 0.033(2) 0.002(2) 0.010(2) 0.012(2)
C(49) 0.066(3) 0.072(3) 0.036(2) -0.009(2) 0.005(2) 0.007(2)
C(50) 0.074(3) 0.106(4) 0.032(2) 0.006(3) 0.009(2) 0.012(3)
C(51) 0.060(3) 0.113(4) 0.043(3) 0.013(3) 0.020(2) 0.039(3)
C(52) 0.063(3) 0.076(3) 0.063(3) 0.012(2) 0.027(2) 0.039(3)
C(53) 0.049(2) 0.060(3) 0.041(2) 0.002(2) 0.014(2) 0.019(2)
C(54) 0.036(2) 0.032(2) 0.037(2) -0.002(1) 0.012(2) 0.001(1)
C(55) 0.034(2) 0.026(2) 0.049(2) 0.000(1) 0.015(2) 0.004(1)
C(56) 0.030(2) 0.029(2) 0.038(2) 0.003(1) 0.013(1) 0.013(1)
C(57) 0.034(2) 0.027(2) 0.040(2) 0.005(1) 0.015(1) 0.012(1)
C(58) 0.054(2) 0.041(2) 0.063(3) 0.021(2) 0.032(2) 0.024(2)
C(59) 0.057(3) 0.051(2) 0.079(3) 0.024(2) 0.028(2) 0.041(2)
C(60) 0.054(2) 0.058(3) 0.056(2) 0.013(2) 0.021(2) 0.035(2)
C(61) 0.045(2) 0.040(2) 0.046(2) 0.008(2) 0.019(2) 0.022(2)
C(62) 0.037(2) 0.036(2) 0.037(2) 0.012(1) 0.018(1) 0.012(1)
C(63) 0.048(2) 0.051(2) 0.054(2) 0.005(2) 0.026(2) 0.002(2)
C(64) 0.069(3) 0.073(3) 0.059(3) 0.022(3) 0.038(2) 0.004(2)
C(65) 0.051(3) 0.086(3) 0.062(3) 0.028(2) 0.036(2) 0.033(3)
C(66) 0.035(2) 0.063(3) 0.069(3) 0.011(2) 0.019(2) 0.027(2)
C(67) 0.031(2) 0.046(2) 0.050(2) 0.007(2) 0.015(2) 0.011(2)

loop_
_atom_type_symbol
_atom_type_description
_atom_type_scat_dispersion_real
_atom_type_scat_dispersion_imag
_atom_type_scat_source
C C 0.003 0.002
;International Tables for Crystallography
(1992, Vol. C, Tables 4.2.6.8 and 6.1.1.1)
;
H H 0.000 0.000
;International Tables for Crystallography
(1992, Vol. C, Table 6.1.1.2)
;
Mo Mo -1.683 0.686
;International Tables for Crystallography
(1992, Vol. C, Tables 4.2.6.8 and 6.1.1.1)
;
N N 0.006 0.003
;International Tables for Crystallography
(1992, Vol. C, Tables 4.2.6.8 and 6.1.1.1)
;
P P 0.102 0.094
;International Tables for Crystallography
(1992, Vol. C, Tables 4.2.6.8 and 6.1.1.1)
;
Si Si 0.082 0.070
;International Tables for Crystallography
(1992, Vol. C, Tables 4.2.6.8 and 6.1.1.1)
;

loop_
_geom_angle_atom_site_label_1
_geom_angle_atom_site_label_2
_geom_angle_atom_site_label_3
_geom_angle
_geom_angle_site_symmetry_1
_geom_angle_site_symmetry_2
_geom_angle_site_symmetry_3
_geom_angle_publ_flag
P(1) Mo(1) P(2) 79.00(3) . 1_555 1_555 yes
P(1) Mo(1) P(3) 178.57(3) . 1_555 1_555 yes
P(1) Mo(1) P(4) 98.25(3) . 1_555 1_555 yes
P(1) Mo(1) Si(1) 75.75(3) . 1_555 1_555 yes
P(1) Mo(1) C(1) 92.49(9) . 1_555 1_555 yes
P(2) Mo(1) P(3) 102.15(3) . 1_555 1_555 yes
P(2) Mo(1) P(4) 174.93(3) . 1_555 1_555 yes
P(2) Mo(1) Si(1) 107.32(3) . 1_555 1_555 yes
P(2) Mo(1) C(1) 91.84(9) . 1_555 1_555 yes
P(3) Mo(1) P(4) 80.67(3) . 1_555 1_555 yes
P(3) Mo(1) Si(1) 103.03(3) . 1_555 1_555 yes
P(3) Mo(1) C(1) 88.33(9) . 1_555 1_555 yes
P(4) Mo(1) Si(1) 75.89(3) . 1_555 1_555 yes
P(4) Mo(1) C(1) 83.99(9) . 1_555 1_555 yes
Si(1) Mo(1) C(1) 154.76(9) . 1_555 1_555 yes
Mo(1) P(1) C(17) 115.1(1) . 1_555 1_555 yes
Mo(1) P(1) C(22) 127.7(1) . 1_555 1_555 yes
Mo(1) P(1) C(28) 109.7(1) . 1_555 1_555 yes
C(17) P(1) C(22) 98.0(2) . 1_555 1_555 yes
C(17) P(1) C(28) 99.7(2) . 1_555 1_555 yes
C(22) P(1) C(28) 102.6(2) . 1_555 1_555 yes
Mo(1) P(2) C(29) 108.9(1) . 1_555 1_555 yes
Mo(1) P(2) C(30) 121.1(1) . 1_555 1_555 yes
Mo(1) P(2) C(36) 122.5(1) . 1_555 1_555 yes
C(29) P(2) C(30) 100.3(2) . 1_555 1_555 yes
C(29) P(2) C(36) 98.6(2) . 1_555 1_555 yes
C(30) P(2) C(36) 101.2(2) . 1_555 1_555 yes
Mo(1) P(3) C(42) 122.0(1) . 1_555 1_555 yes
Mo(1) P(3) C(48) 124.0(1) . 1_555 1_555 yes
Mo(1) P(3) C(54) 109.2(1) . 1_555 1_555 yes
C(42) P(3) C(48) 96.6(2) . 1_555 1_555 yes
C(42) P(3) C(54) 101.4(2) . 1_555 1_555 yes
C(48) P(3) C(54) 99.6(2) . 1_555 1_555 yes
Mo(1) P(4) C(55) 110.1(1) . 1_555 1_555 yes
Mo(1) P(4) C(57) 116.7(1) . 1_555 1_555 yes
Mo(1) P(4) C(62) 120.6(1) . 1_555 1_555 yes
C(55) P(4) C(57) 99.7(2) . 1_555 1_555 yes
C(55) P(4) C(62) 103.7(2) . 1_555 1_555 yes
C(57) P(4) C(62) 103.5(2) . 1_555 1_555 yes
Mo(1) Si(1) C(10) 128.8(1) . 1_555 1_555 yes
Mo(1) Si(1) C(16) 108.5(1) . 1_555 1_555 yes
Mo(1) Si(1) C(56) 108.5(1) . 1_555 1_555 yes
C(10) Si(1) C(16) 103.6(1) . 1_555 1_555 yes
C(10) Si(1) C(56) 103.0(1) . 1_555 1_555 yes
C(16) Si(1) C(56) 101.1(1) . 1_555 1_555 yes
C(1) N(1) C(2) 177.7(4) . 1_555 1_555 yes
Mo(1) C(1) N(1) 177.1(3) . 1_555 1_555 yes
N(1) C(2) C(3) 118.6(4) . 1_555 1_555 yes
N(1) C(2) C(7) 119.3(4) . 1_555 1_555 yes
C(3) C(2) C(7) 122.1(3) . 1_555 1_555 yes
C(2) C(3) C(4) 117.8(4) . 1_555 1_555 yes
C(2) C(3) C(8) 121.4(4) . 1_555 1_555 yes
C(4) C(3) C(8) 120.8(4) . 1_555 1_555 yes
C(3) C(4) C(5) 121.3(4) . 1_555 1_555 yes
C(4) C(5) C(6) 119.6(4) . 1_555 1_555 yes
C(5) C(6) C(7) 122.1(4) . 1_555 1_555 yes
C(2) C(7) C(6) 116.8(4) . 1_555 1_555 yes
C(2) C(7) C(9) 121.0(4) . 1_555 1_555 yes
C(6) C(7) C(9) 122.1(4) . 1_555 1_555 yes
Si(1) C(10) C(11) 123.8(3) . 1_555 1_555 yes
Si(1) C(10) C(15) 119.3(3) . 1_555 1_555 yes
C(11) C(10) C(15) 116.9(3) . 1_555 1_555 yes
C(10) C(11) C(12) 121.6(4) . 1_555 1_555 yes
C(11) C(12) C(13) 119.9(4) . 1_555 1_555 yes
C(12) C(13) C(14) 120.1(4) . 1_555 1_555 yes
C(13) C(14) C(15) 120.0(4) . 1_555 1_555 yes
C(10) C(15) C(14) 121.5(4) . 1_555 1_555 yes
Si(1) C(16) C(17) 116.3(2) . 1_555 1_555 yes
Si(1) C(16) C(21) 126.2(3) . 1_555 1_555 yes
C(17) C(16) C(21) 117.2(3) . 1_555 1_555 yes
P(1) C(17) C(16) 116.1(2) . 1_555 1_555 yes
P(1) C(17) C(18) 123.0(3) . 1_555 1_555 yes
C(16) C(17) C(18) 120.9(3) . 1_555 1_555 yes
C(17) C(18) C(19) 120.0(3) . 1_555 1_555 yes
C(18) C(19) C(20) 120.2(3) . 1_555 1_555 yes
C(19) C(20) C(21) 120.4(3) . 1_555 1_555 yes
C(16) C(21) C(20) 121.3(3) . 1_555 1_555 yes
P(1) C(22) C(23) 118.8(3) . 1_555 1_555 yes
P(1) C(22) C(27) 122.9(3) . 1_555 1_555 yes
C(23) C(22) C(27) 118.3(3) . 1_555 1_555 yes
C(22) C(23) C(24) 121.2(4) . 1_555 1_555 yes
C(23) C(24) C(25) 119.0(4) . 1_555 1_555 yes
C(24) C(25) C(26) 120.7(4) . 1_555 1_555 yes
C(25) C(26) C(27) 120.4(4) . 1_555 1_555 yes
C(22) C(27) C(26) 120.3(4) . 1_555 1_555 yes
P(1) C(28) C(29) 106.8(2) . 1_555 1_555 yes
P(2) C(29) C(28) 110.6(2) . 1_555 1_555 yes
P(2) C(30) C(31) 118.7(3) . 1_555 1_555 yes
P(2) C(30) C(35) 123.0(3) . 1_555 1_555 yes
C(31) C(30) C(35) 118.3(4) . 1_555 1_555 yes
C(30) C(31) C(32) 121.0(4) . 1_555 1_555 yes
C(31) C(32) C(33) 119.8(4) . 1_555 1_555 yes
C(32) C(33) C(34) 119.7(4) . 1_555 1_555 yes
C(33) C(34) C(35) 120.9(4) . 1_555 1_555 yes
C(30) C(35) C(34) 120.2(4) . 1_555 1_555 yes
P(2) C(36) C(37) 123.1(3) . 1_555 1_555 yes
P(2) C(36) C(41) 119.2(3) . 1_555 1_555 yes
C(37) C(36) C(41) 117.7(4) . 1_555 1_555 yes
C(36) C(37) C(38) 120.4(4) . 1_555 1_555 yes
C(37) C(38) C(39) 120.8(5) . 1_555 1_555 yes
C(38) C(39) C(40) 119.5(4) . 1_555 1_555 yes
C(39) C(40) C(41) 119.6(4) . 1_555 1_555 yes
C(36) C(41) C(40) 122.0(4) . 1_555 1_555 yes
P(3) C(42) C(43) 121.7(3) . 1_555 1_555 yes
P(3) C(42) C(47) 120.7(3) . 1_555 1_555 yes
C(43) C(42) C(47) 117.5(3) . 1_555 1_555 yes
C(42) C(43) C(44) 121.3(4) . 1_555 1_555 yes
C(43) C(44) C(45) 120.0(4) . 1_555 1_555 yes
C(44) C(45) C(46) 120.4(4) . 1_555 1_555 yes
C(45) C(46) C(47) 119.6(4) . 1_555 1_555 yes
C(42) C(47) C(46) 121.1(4) . 1_555 1_555 yes
P(3) C(48) C(49) 121.9(3) . 1_555 1_555 yes
P(3) C(48) C(53) 119.4(3) . 1_555 1_555 yes
C(49) C(48) C(53) 118.3(4) . 1_555 1_555 yes
C(48) C(49) C(50) 120.7(5) . 1_555 1_555 yes
C(49) C(50) C(51) 120.0(4) . 1_555 1_555 yes
C(50) C(51) C(52) 120.9(4) . 1_555 1_555 yes
C(51) C(52) C(53) 119.1(4) . 1_555 1_555 yes
C(48) C(53) C(52) 121.0(4) . 1_555 1_555 yes
P(3) C(54) C(55) 111.7(2) . 1_555 1_555 yes
P(4) C(55) C(54) 109.7(2) . 1_555 1_555 yes
Si(1) C(56) C(57) 119.0(2) . 1_555 1_555 yes
Si(1) C(56) C(61) 122.6(3) . 1_555 1_555 yes
C(57) C(56) C(61) 118.4(3) . 1_555 1_555 yes
P(4) C(57) C(56) 114.0(2) . 1_555 1_555 yes
P(4) C(57) C(58) 125.0(3) . 1_555 1_555 yes
C(56) C(57) C(58) 121.0(3) . 1_555 1_555 yes
C(57) C(58) C(59) 119.6(3) . 1_555 1_555 yes
C(58) C(59) C(60) 120.0(4) . 1_555 1_555 yes
C(59) C(60) C(61) 120.6(4) . 1_555 1_555 yes
C(56) C(61) C(60) 120.4(3) . 1_555 1_555 yes
P(4) C(62) C(63) 124.7(3) . 1_555 1_555 yes
P(4) C(62) C(67) 118.2(3) . 1_555 1_555 yes
C(63) C(62) C(67) 117.0(3) . 1_555 1_555 yes
C(62) C(63) C(64) 121.2(4) . 1_555 1_555 yes
C(63) C(64) C(65) 120.6(4) . 1_555 1_555 yes
C(64) C(65) C(66) 119.4(4) . 1_555 1_555 yes
C(65) C(66) C(67) 120.5(4) . 1_555 1_555 yes
C(62) C(67) C(66) 121.3(4) . 1_555 1_555 yes

loop_
_geom_bond_atom_site_label_1
_geom_bond_atom_site_label_2
_geom_bond_distance
_geom_bond_site_symmetry_1
_geom_bond_site_symmetry_2
_geom_bond_publ_flag
Mo(1) P(1) 2.4207(9) . . yes
Mo(1) P(2) 2.4978(9) . . yes
Mo(1) P(3) 2.4612(9) . . yes
Mo(1) P(4) 2.4210(9) . . yes
Mo(1) Si(1) 2.5593(9) . . yes
Mo(1) C(1) 2.072(3) . . yes
P(1) C(17) 1.840(3) . . yes
P(1) C(22) 1.854(4) . . yes
P(1) C(28) 1.847(3) . . yes
P(2) C(29) 1.866(4) . . yes
P(2) C(30) 1.851(4) . . yes
P(2) C(36) 1.855(4) . . yes
P(3) C(42) 1.854(4) . . yes
P(3) C(48) 1.849(4) . . yes
P(3) C(54) 1.867(4) . . yes
P(4) C(55) 1.856(3) . . yes
P(4) C(57) 1.827(3) . . yes
P(4) C(62) 1.849(3) . . yes
Si(1) C(10) 1.917(3) . . yes
Si(1) C(16) 1.899(3) . . yes
Si(1) C(56) 1.915(3) . . yes
N(1) C(1) 1.171(4) . . yes
N(1) C(2) 1.396(4) . . yes
C(2) C(3) 1.391(6) . . yes
C(2) C(7) 1.405(6) . . yes
C(3) C(4) 1.384(6) . . yes
C(3) C(8) 1.503(7) . . yes
C(4) C(5) 1.378(7) . . yes
C(5) C(6) 1.365(7) . . yes
C(6) C(7) 1.386(6) . . yes
C(7) C(9) 1.485(7) . . yes
C(10) C(11) 1.383(5) . . yes
C(10) C(15) 1.386(5) . . yes
C(11) C(12) 1.401(6) . . yes
C(12) C(13) 1.359(7) . . yes
C(13) C(14) 1.363(7) . . yes
C(14) C(15) 1.399(6) . . yes
C(16) C(17) 1.405(4) . . yes
C(16) C(21) 1.405(5) . . yes
C(17) C(18) 1.391(5) . . yes
C(18) C(19) 1.384(5) . . yes
C(19) C(20) 1.365(6) . . yes
C(20) C(21) 1.383(5) . . yes
C(22) C(23) 1.392(5) . . yes
C(22) C(27) 1.380(5) . . yes
C(23) C(24) 1.383(6) . . yes
C(24) C(25) 1.379(7) . . yes
C(25) C(26) 1.353(7) . . yes
C(26) C(27) 1.391(6) . . yes
C(28) C(29) 1.521(5) . . yes
C(30) C(31) 1.368(5) . . yes
C(30) C(35) 1.388(5) . . yes
C(31) C(32) 1.395(6) . . yes
C(32) C(33) 1.363(7) . . yes
C(33) C(34) 1.360(7) . . yes
C(34) C(35) 1.378(7) . . yes
C(36) C(37) 1.391(5) . . yes
C(36) C(41) 1.369(6) . . yes
C(37) C(38) 1.393(6) . . yes
C(38) C(39) 1.357(7) . . yes
C(39) C(40) 1.381(7) . . yes
C(40) C(41) 1.384(6) . . yes
C(42) C(43) 1.396(5) . . yes
C(42) C(47) 1.386(5) . . yes
C(43) C(44) 1.375(6) . . yes
C(44) C(45) 1.375(7) . . yes
C(45) C(46) 1.366(7) . . yes
C(46) C(47) 1.397(5) . . yes
C(48) C(49) 1.393(5) . . yes
C(48) C(53) 1.373(5) . . yes
C(49) C(50) 1.380(6) . . yes
C(50) C(51) 1.361(7) . . yes
C(51) C(52) 1.365(7) . . yes
C(52) C(53) 1.400(6) . . yes
C(54) C(55) 1.515(5) . . yes
C(56) C(57) 1.391(5) . . yes
C(56) C(61) 1.396(4) . . yes
C(57) C(58) 1.396(5) . . yes
C(58) C(59) 1.387(6) . . yes
C(59) C(60) 1.370(6) . . yes
C(60) C(61) 1.392(5) . . yes
C(62) C(63) 1.386(5) . . yes
C(62) C(67) 1.390(5) . . yes
C(63) C(64) 1.389(6) . . yes
C(64) C(65) 1.358(7) . . yes
C(65) C(66) 1.372(6) . . yes
C(66) C(67) 1.379(5) . . yes

loop_
_geom_contact_atom_site_label_1
_geom_contact_atom_site_label_2
_geom_contact_distance
_geom_contact_site_symmetry_1
_geom_contact_site_symmetry_2
_geom_contact_publ_flag
Mo(1) Si(1) 2.5593(9) . . ?
C(4) C(20) 3.479(6) . 1_554 ?
C(4) C(19) 3.575(7) . 1_554 ?
C(5) C(19) 3.479(7) . 1_554 ?
C(5) C(44) 3.598(7) . 1_655 ?
C(45) C(63) 3.591(6) . 2_555 ?
C(60) C(65) 3.542(6) . 2_656 ?

loop_
_geom_torsion_atom_site_label_1
_geom_torsion_atom_site_label_2
_geom_torsion_atom_site_label_3
_geom_torsion_atom_site_label_4
_geom_torsion
_geom_torsion_site_symmetry_1
_geom_torsion_site_symmetry_2
_geom_torsion_site_symmetry_3
_geom_torsion_site_symmetry_4
_geom_torsion_publ_flag
Mo(1) P(1) C(17) C(16) 16.9(3) 1_555 1_555 1_555 1_555 yes
Mo(1) P(1) C(17) C(18) -164.3(3) 1_555 1_555 1_555 1_555 yes
Mo(1) P(1) C(22) C(23) -78.7(3) 1_555 1_555 1_555 1_555 yes
Mo(1) P(1) C(22) C(27) 99.9(3) 1_555 1_555 1_555 1_555 yes
Mo(1) P(1) C(28) C(29) 50.9(2) 1_555 1_555 1_555 1_555 yes
Mo(1) P(2) C(29) C(28) 33.1(3) 1_555 1_555 1_555 1_555 yes
Mo(1) P(2) C(30) C(31) -28.2(4) 1_555 1_555 1_555 1_555 yes
Mo(1) P(2) C(30) C(35) 152.9(3) 1_555 1_555 1_555 1_555 yes
Mo(1) P(2) C(36) C(37) 130.2(3) 1_555 1_555 1_555 1_555 yes
Mo(1) P(2) C(36) C(41) -49.2(4) 1_555 1_555 1_555 1_555 yes
Mo(1) P(3) C(42) C(43) 108.5(3) 1_555 1_555 1_555 1_555 yes
Mo(1) P(3) C(42) C(47) -68.5(3) 1_555 1_555 1_555 1_555 yes
Mo(1) P(3) C(48) C(49) 158.8(3) 1_555 1_555 1_555 1_555 yes
Mo(1) P(3) C(48) C(53) -28.6(4) 1_555 1_555 1_555 1_555 yes
Mo(1) P(3) C(54) C(55) 33.4(3) 1_555 1_555 1_555 1_555 yes
Mo(1) P(4) C(55) C(54) 41.2(3) 1_555 1_555 1_555 1_555 yes
Mo(1) P(4) C(57) C(56) 23.0(3) 1_555 1_555 1_555 1_555 yes
Mo(1) P(4) C(57) C(58) -158.4(3) 1_555 1_555 1_555 1_555 yes
Mo(1) P(4) C(62) C(63) -136.4(3) 1_555 1_555 1_555 1_555 yes
Mo(1) P(4) C(62) C(67) 42.9(3) 1_555 1_555 1_555 1_555 yes
Mo(1) Si(1) C(10) C(11) 116.7(3) 1_555 1_555 1_555 1_555 yes
Mo(1) Si(1) C(10) C(15) -65.0(3) 1_555 1_555 1_555 1_555 yes
Mo(1) Si(1) C(16) C(17) -24.7(3) 1_555 1_555 1_555 1_555 yes
Mo(1) Si(1) C(16) C(21) 162.0(3) 1_555 1_555 1_555 1_555 yes
Mo(1) Si(1) C(56) C(57) -12.2(3) 1_555 1_555 1_555 1_555 yes
Mo(1) Si(1) C(56) C(61) 164.2(3) 1_555 1_555 1_555 1_555 yes
Mo(1) C(1) N(1) C(2) 57(13) 1_555 1_555 1_555 1_555 yes
P(1) Mo(1) P(2) C(29) -1.9(1) 1_555 1_555 1_555 1_555 yes
P(1) Mo(1) P(2) C(30) -117.1(1) 1_555 1_555 1_555 1_555 yes
P(1) Mo(1) P(2) C(36) 112.1(1) 1_555 1_555 1_555 1_555 yes
P(1) Mo(1) P(3) C(42) 70(1) 1_555 1_555 1_555 1_555 yes
P(1) Mo(1) P(3) C(48) -163(1) 1_555 1_555 1_555 1_555 yes
P(1) Mo(1) P(3) C(54) -47(1) 1_555 1_555 1_555 1_555 yes
P(1) Mo(1) P(4) C(55) 163.2(1) 1_555 1_555 1_555 1_555 yes
P(1) Mo(1) P(4) C(57) 50.5(1) 1_555 1_555 1_555 1_555 yes
P(1) Mo(1) P(4) C(62) -76.2(1) 1_555 1_555 1_555 1_555 yes
P(1) Mo(1) Si(1) C(10) 150.3(1) 1_555 1_555 1_555 1_555 yes
P(1) Mo(1) Si(1) C(16) 24.4(1) 1_555 1_555 1_555 1_555 yes
P(1) Mo(1) Si(1) C(56) -84.6(1) 1_555 1_555 1_555 1_555 yes
P(1) Mo(1) C(1) N(1) 132(5) 1_555 1_555 1_555 1_555 yes
P(1) C(17) C(16) Si(1) 6.2(3) 1_555 1_555 1_555 1_555 yes
P(1) C(17) C(16) C(21) -179.9(3) 1_555 1_555 1_555 1_555 yes
P(1) C(17) C(18) C(19) 179.1(3) 1_555 1_555 1_555 1_555 yes
P(1) C(22) C(23) C(24) 178.4(3) 1_555 1_555 1_555 1_555 yes
P(1) C(22) C(27) C(26) -178.3(4) 1_555 1_555 1_555 1_555 yes
P(1) C(28) C(29) P(2) -52.8(3) 1_555 1_555 1_555 1_555 yes
P(2) Mo(1) P(1) C(17) 88.0(1) 1_555 1_555 1_555 1_555 yes
P(2) Mo(1) P(1) C(22) -148.2(1) 1_555 1_555 1_555 1_555 yes
P(2) Mo(1) P(1) C(28) -23.4(1) 1_555 1_555 1_555 1_555 yes
P(2) Mo(1) P(3) C(42) -72.9(1) 1_555 1_555 1_555 1_555 yes
P(2) Mo(1) P(3) C(48) 52.9(2) 1_555 1_555 1_555 1_555 yes
P(2) Mo(1) P(3) C(54) 169.4(1) 1_555 1_555 1_555 1_555 yes
P(2) Mo(1) P(4) C(55) -140.0(4) 1_555 1_555 1_555 1_555 yes
P(2) Mo(1) P(4) C(57) 107.4(4) 1_555 1_555 1_555 1_555 yes
P(2) Mo(1) P(4) C(62) -19.4(4) 1_555 1_555 1_555 1_555 yes
P(2) Mo(1) Si(1) C(10) 76.9(1) 1_555 1_555 1_555 1_555 yes
P(2) Mo(1) Si(1) C(16) -49.0(1) 1_555 1_555 1_555 1_555 yes
P(2) Mo(1) Si(1) C(56) -158.1(1) 1_555 1_555 1_555 1_555 yes
P(2) Mo(1) C(1) N(1) -148(5) 1_555 1_555 1_555 1_555 yes
P(2) C(30) C(31) C(32) -179.4(4) 1_555 1_555 1_555 1_555 yes
P(2) C(30) C(35) C(34) 179.1(4) 1_555 1_555 1_555 1_555 yes
P(2) C(36) C(37) C(38) -179.0(4) 1_555 1_555 1_555 1_555 yes
P(2) C(36) C(41) C(40) 179.1(4) 1_555 1_555 1_555 1_555 yes
P(3) Mo(1) P(1) C(17) -55(1) 1_555 1_555 1_555 1_555 yes
P(3) Mo(1) P(1) C(22) 68(1) 1_555 1_555 1_555 1_555 yes
P(3) Mo(1) P(1) C(28) -166(1) 1_555 1_555 1_555 1_555 yes
P(3) Mo(1) P(2) C(29) 177.3(1) 1_555 1_555 1_555 1_555 yes
P(3) Mo(1) P(2) C(30) 62.0(1) 1_555 1_555 1_555 1_555 yes
P(3) Mo(1) P(2) C(36) -68.8(1) 1_555 1_555 1_555 1_555 yes
P(3) Mo(1) P(4) C(55) -15.9(1) 1_555 1_555 1_555 1_555 yes
P(3) Mo(1) P(4) C(57) -128.5(1) 1_555 1_555 1_555 1_555 yes
P(3) Mo(1) P(4) C(62) 104.7(1) 1_555 1_555 1_555 1_555 yes
P(3) Mo(1) Si(1) C(10) -30.4(1) 1_555 1_555 1_555 1_555 yes
P(3) Mo(1) Si(1) C(16) -156.4(1) 1_555 1_555 1_555 1_555 yes
P(3) Mo(1) Si(1) C(56) 94.6(1) 1_555 1_555 1_555 1_555 yes
P(3) Mo(1) C(1) N(1) -45(6) 1_555 1_555 1_555 1_555 yes
P(3) C(42) C(43) C(44) -176.0(4) 1_555 1_555 1_555 1_555 yes
P(3) C(42) C(47) C(46) 176.7(3) 1_555 1_555 1_555 1_555 yes
P(3) C(48) C(49) C(50) 171.4(4) 1_555 1_555 1_555 1_555 yes
P(3) C(48) C(53) C(52) -171.1(3) 1_555 1_555 1_555 1_555 yes
P(3) C(54) C(55) P(4) -47.4(3) 1_555 1_555 1_555 1_555 yes
P(4) Mo(1) P(1) C(17) -96.4(1) 1_555 1_555 1_555 1_555 yes
P(4) Mo(1) P(1) C(22) 27.5(1) 1_555 1_555 1_555 1_555 yes
P(4) Mo(1) P(1) C(28) 152.2(1) 1_555 1_555 1_555 1_555 yes
P(4) Mo(1) P(2) C(29) -59.4(4) 1_555 1_555 1_555 1_555 yes
P(4) Mo(1) P(2) C(30) -174.6(4) 1_555 1_555 1_555 1_555 yes
P(4) Mo(1) P(2) C(36) 54.6(4) 1_555 1_555 1_555 1_555 yes
P(4) Mo(1) P(3) C(42) 111.4(1) 1_555 1_555 1_555 1_555 yes
P(4) Mo(1) P(3) C(48) -122.8(1) 1_555 1_555 1_555 1_555 yes
P(4) Mo(1) P(3) C(54) -6.3(1) 1_555 1_555 1_555 1_555 yes
P(4) Mo(1) Si(1) C(10) -107.2(1) 1_555 1_555 1_555 1_555 yes
P(4) Mo(1) Si(1) C(16) 126.9(1) 1_555 1_555 1_555 1_555 yes
P(4) Mo(1) Si(1) C(56) 17.9(1) 1_555 1_555 1_555 1_555 yes
P(4) Mo(1) C(1) N(1) 34(5) 1_555 1_555 1_555 1_555 yes
P(4) C(57) C(56) Si(1) -5.4(3) 1_555 1_555 1_555 1_555 yes
P(4) C(57) C(56) C(61) 178.0(3) 1_555 1_555 1_555 1_555 yes
P(4) C(57) C(58) C(59) -178.8(3) 1_555 1_555 1_555 1_555 yes
P(4) C(62) C(63) C(64) 177.2(4) 1_555 1_555 1_555 1_555 yes
P(4) C(62) C(67) C(66) -176.7(3) 1_555 1_555 1_555 1_555 yes
Si(1) Mo(1) P(1) C(17) -23.3(1) 1_555 1_555 1_555 1_555 yes
Si(1) Mo(1) P(1) C(22) 100.6(1) 1_555 1_555 1_555 1_555 yes
Si(1) Mo(1) P(1) C(28) -134.7(1) 1_555 1_555 1_555 1_555 yes
Si(1) Mo(1) P(2) C(29) 69.3(1) 1_555 1_555 1_555 1_555 yes
Si(1) Mo(1) P(2) C(30) -45.9(1) 1_555 1_555 1_555 1_555 yes
Si(1) Mo(1) P(2) C(36) -176.7(1) 1_555 1_555 1_555 1_555 yes
Si(1) Mo(1) P(3) C(42) 38.4(1) 1_555 1_555 1_555 1_555 yes
Si(1) Mo(1) P(3) C(48) 164.1(1) 1_555 1_555 1_555 1_555 yes
Si(1) Mo(1) P(3) C(54) -79.3(1) 1_555 1_555 1_555 1_555 yes
Si(1) Mo(1) P(4) C(55) 90.2(1) 1_555 1_555 1_555 1_555 yes
Si(1) Mo(1) P(4) C(57) -22.4(1) 1_555 1_555 1_555 1_555 yes
Si(1) Mo(1) P(4) C(62) -149.2(1) 1_555 1_555 1_555 1_555 yes
Si(1) Mo(1) C(1) N(1) 71(6) 1_555 1_555 1_555 1_555 yes
Si(1) C(10) C(11) C(12) 177.4(3) 1_555 1_555 1_555 1_555 yes
Si(1) C(10) C(15) C(14) -177.2(3) 1_555 1_555 1_555 1_555 yes
Si(1) C(16) C(17) C(18) -172.6(3) 1_555 1_555 1_555 1_555 yes
Si(1) C(16) C(21) C(20) 173.7(3) 1_555 1_555 1_555 1_555 yes
Si(1) C(56) C(57) C(58) 175.9(3) 1_555 1_555 1_555 1_555 yes
Si(1) C(56) C(61) C(60) -174.8(3) 1_555 1_555 1_555 1_555 yes
N(1) C(2) C(3) C(4) 177.3(4) 1_555 1_555 1_555 1_555 yes
N(1) C(2) C(3) C(8) -2.7(6) 1_555 1_555 1_555 1_555 yes
N(1) C(2) C(7) C(6) -175.7(4) 1_555 1_555 1_555 1_555 yes
N(1) C(2) C(7) C(9) 5.0(6) 1_555 1_555 1_555 1_555 yes
C(1) Mo(1) P(1) C(17) 179.3(1) 1_555 1_555 1_555 1_555 yes
C(1) Mo(1) P(1) C(22) -56.8(2) 1_555 1_555 1_555 1_555 yes
C(1) Mo(1) P(1) C(28) 67.9(2) 1_555 1_555 1_555 1_555 yes
C(1) Mo(1) P(2) C(29) -94.0(2) 1_555 1_555 1_555 1_555 yes
C(1) Mo(1) P(2) C(30) 150.7(2) 1_555 1_555 1_555 1_555 yes
C(1) Mo(1) P(2) C(36) 19.9(2) 1_555 1_555 1_555 1_555 yes
C(1) Mo(1) P(3) C(42) -164.4(2) 1_555 1_555 1_555 1_555 yes
C(1) Mo(1) P(3) C(48) -38.7(2) 1_555 1_555 1_555 1_555 yes
C(1) Mo(1) P(3) C(54) 77.9(1) 1_555 1_555 1_555 1_555 yes
C(1) Mo(1) P(4) C(55) -105.2(2) 1_555 1_555 1_555 1_555 yes
C(1) Mo(1) P(4) C(57) 142.2(1) 1_555 1_555 1_555 1_555 yes
C(1) Mo(1) P(4) C(62) 15.4(2) 1_555 1_555 1_555 1_555 yes
C(1) Mo(1) Si(1) C(10) -145.3(2) 1_555 1_555 1_555 1_555 yes
C(1) Mo(1) Si(1) C(16) 88.7(2) 1_555 1_555 1_555 1_555 yes
C(1) Mo(1) Si(1) C(56) -20.3(2) 1_555 1_555 1_555 1_555 yes
C(1) N(1) C(2) C(3) -27(9) 1_555 1_555 1_555 1_555 yes
C(1) N(1) C(2) C(7) 153(9) 1_555 1_555 1_555 1_555 yes
C(2) C(3) C(4) C(5) 0.0(7) 1_555 1_555 1_555 1_555 yes
C(2) C(7) C(6) C(5) -3.3(7) 1_555 1_555 1_555 1_555 yes
C(3) C(2) C(7) C(6) 5.7(6) 1_555 1_555 1_555 1_555 yes
C(3) C(2) C(7) C(9) -173.5(4) 1_555 1_555 1_555 1_555 yes
C(3) C(4) C(5) C(6) 2.3(8) 1_555 1_555 1_555 1_555 yes
C(4) C(3) C(2) C(7) -4.2(6) 1_555 1_555 1_555 1_555 yes
C(4) C(5) C(6) C(7) -0.6(8) 1_555 1_555 1_555 1_555 yes
C(5) C(4) C(3) C(8) -180.0(5) 1_555 1_555 1_555 1_555 yes
C(5) C(6) C(7) C(9) 176.0(5) 1_555 1_555 1_555 1_555 yes
C(7) C(2) C(3) C(8) 175.8(4) 1_555 1_555 1_555 1_555 yes
C(10) Si(1) C(16) C(17) -164.2(2) 1_555 1_555 1_555 1_555 yes
C(10) Si(1) C(16) C(21) 22.5(3) 1_555 1_555 1_555 1_555 yes
C(10) Si(1) C(56) C(57) 126.8(3) 1_555 1_555 1_555 1_555 yes
C(10) Si(1) C(56) C(61) -56.7(3) 1_555 1_555 1_555 1_555 yes
C(10) C(11) C(12) C(13) -0.4(7) 1_555 1_555 1_555 1_555 yes
C(10) C(15) C(14) C(13) 0.0(7) 1_555 1_555 1_555 1_555 yes
C(11) C(10) Si(1) C(16) -115.6(3) 1_555 1_555 1_555 1_555 yes
C(11) C(10) Si(1) C(56) -10.5(3) 1_555 1_555 1_555 1_555 yes
C(11) C(10) C(15) C(14) 1.2(6) 1_555 1_555 1_555 1_555 yes
C(11) C(12) C(13) C(14) 1.6(7) 1_555 1_555 1_555 1_555 yes
C(12) C(11) C(10) C(15) -1.0(6) 1_555 1_555 1_555 1_555 yes
C(12) C(13) C(14) C(15) -1.4(7) 1_555 1_555 1_555 1_555 yes
C(15) C(10) Si(1) C(16) 62.8(3) 1_555 1_555 1_555 1_555 yes
C(15) C(10) Si(1) C(56) 167.8(3) 1_555 1_555 1_555 1_555 yes
C(16) Si(1) C(56) C(57) -126.2(3) 1_555 1_555 1_555 1_555 yes
C(16) Si(1) C(56) C(61) 50.3(3) 1_555 1_555 1_555 1_555 yes
C(16) C(17) P(1) C(22) -121.5(3) 1_555 1_555 1_555 1_555 yes
C(16) C(17) P(1) C(28) 134.1(3) 1_555 1_555 1_555 1_555 yes
C(16) C(17) C(18) C(19) -2.1(6) 1_555 1_555 1_555 1_555 yes
C(16) C(21) C(20) C(19) -1.3(6) 1_555 1_555 1_555 1_555 yes
C(17) P(1) C(22) C(23) 51.8(3) 1_555 1_555 1_555 1_555 yes
C(17) P(1) C(22) C(27) -129.6(3) 1_555 1_555 1_555 1_555 yes
C(17) P(1) C(28) C(29) -70.3(3) 1_555 1_555 1_555 1_555 yes
C(17) C(16) Si(1) C(56) 89.4(3) 1_555 1_555 1_555 1_555 yes
C(17) C(16) C(21) C(20) 0.4(5) 1_555 1_555 1_555 1_555 yes
C(17) C(18) C(19) C(20) 1.2(6) 1_555 1_555 1_555 1_555 yes
C(18) C(17) P(1) C(22) 57.3(3) 1_555 1_555 1_555 1_555 yes
C(18) C(17) P(1) C(28) -47.1(3) 1_555 1_555 1_555 1_555 yes
C(18) C(17) C(16) C(21) 1.3(5) 1_555 1_555 1_555 1_555 yes
C(18) C(19) C(20) C(21) 0.5(6) 1_555 1_555 1_555 1_555 yes
C(21) C(16) Si(1) C(56) -83.9(3) 1_555 1_555 1_555 1_555 yes
C(22) P(1) C(28) C(29) -170.9(2) 1_555 1_555 1_555 1_555 yes
C(22) C(23) C(24) C(25) -0.1(7) 1_555 1_555 1_555 1_555 yes
C(22) C(27) C(26) C(25) 0.0(8) 1_555 1_555 1_555 1_555 yes
C(23) C(22) P(1) C(28) 153.7(3) 1_555 1_555 1_555 1_555 yes
C(23) C(22) C(27) C(26) 0.4(6) 1_555 1_555 1_555 1_555 yes
C(23) C(24) C(25) C(26) 0.5(9) 1_555 1_555 1_555 1_555 yes
C(24) C(23) C(22) C(27) -0.3(6) 1_555 1_555 1_555 1_555 yes
C(24) C(25) C(26) C(27) -0.4(9) 1_555 1_555 1_555 1_555 yes
C(27) C(22) P(1) C(28) -27.6(4) 1_555 1_555 1_555 1_555 yes
C(28) C(29) P(2) C(30) 161.2(2) 1_555 1_555 1_555 1_555 yes
C(28) C(29) P(2) C(36) -95.7(3) 1_555 1_555 1_555 1_555 yes
C(29) P(2) C(30) C(31) -147.7(3) 1_555 1_555 1_555 1_555 yes
C(29) P(2) C(30) C(35) 33.3(4) 1_555 1_555 1_555 1_555 yes
C(29) P(2) C(36) C(37) -110.7(4) 1_555 1_555 1_555 1_555 yes
C(29) P(2) C(36) C(41) 69.8(3) 1_555 1_555 1_555 1_555 yes
C(30) P(2) C(36) C(37) -8.4(4) 1_555 1_555 1_555 1_555 yes
C(30) P(2) C(36) C(41) 172.2(3) 1_555 1_555 1_555 1_555 yes
C(30) C(31) C(32) C(33) -1.0(8) 1_555 1_555 1_555 1_555 yes
C(30) C(35) C(34) C(33) 1.4(9) 1_555 1_555 1_555 1_555 yes
C(31) C(30) P(2) C(36) 111.2(3) 1_555 1_555 1_555 1_555 yes
C(31) C(30) C(35) C(34) 0.2(7) 1_555 1_555 1_555 1_555 yes
C(31) C(32) C(33) C(34) 2.6(8) 1_555 1_555 1_555 1_555 yes
C(32) C(31) C(30) C(35) -0.4(7) 1_555 1_555 1_555 1_555 yes
C(32) C(33) C(34) C(35) -2.8(9) 1_555 1_555 1_555 1_555 yes
C(35) C(30) P(2) C(36) -67.7(4) 1_555 1_555 1_555 1_555 yes
C(36) C(37) C(38) C(39) -0.5(9) 1_555 1_555 1_555 1_555 yes
C(36) C(41) C(40) C(39) 0.4(8) 1_555 1_555 1_555 1_555 yes
C(37) C(36) C(41) C(40) -0.4(7) 1_555 1_555 1_555 1_555 yes
C(37) C(38) C(39) C(40) 0.5(9) 1_555 1_555 1_555 1_555 yes
C(38) C(37) C(36) C(41) 0.4(7) 1_555 1_555 1_555 1_555 yes
C(38) C(39) C(40) C(41) -0.4(9) 1_555 1_555 1_555 1_555 yes
C(42) P(3) C(48) C(49) -65.0(4) 1_555 1_555 1_555 1_555 yes
C(42) P(3) C(48) C(53) 107.6(3) 1_555 1_555 1_555 1_555 yes
C(42) P(3) C(54) C(55) -96.6(3) 1_555 1_555 1_555 1_555 yes
C(42) C(43) C(44) C(45) -0.7(8) 1_555 1_555 1_555 1_555 yes
C(42) C(47) C(46) C(45) -0.6(6) 1_555 1_555 1_555 1_555 yes
C(43) C(42) P(3) C(48) -28.9(4) 1_555 1_555 1_555 1_555 yes
C(43) C(42) P(3) C(54) -130.1(3) 1_555 1_555 1_555 1_555 yes
C(43) C(42) C(47) C(46) -0.4(6) 1_555 1_555 1_555 1_555 yes
C(43) C(44) C(45) C(46) -0.4(8) 1_555 1_555 1_555 1_555 yes
C(44) C(43) C(42) C(47) 1.1(7) 1_555 1_555 1_555 1_555 yes
C(44) C(45) C(46) C(47) 1.0(7) 1_555 1_555 1_555 1_555 yes
C(47) C(42) P(3) C(48) 154.2(3) 1_555 1_555 1_555 1_555 yes
C(47) C(42) P(3) C(54) 52.9(3) 1_555 1_555 1_555 1_555 yes
C(48) P(3) C(54) C(55) 164.6(2) 1_555 1_555 1_555 1_555 yes
C(48) C(49) C(50) C(51) -0.1(8) 1_555 1_555 1_555 1_555 yes
C(48) C(53) C(52) C(51) -0.7(7) 1_555 1_555 1_555 1_555 yes
C(49) C(48) P(3) C(54) 37.8(4) 1_555 1_555 1_555 1_555 yes
C(49) C(48) C(53) C(52) 1.7(6) 1_555 1_555 1_555 1_555 yes
C(49) C(50) C(51) C(52) 1.2(8) 1_555 1_555 1_555 1_555 yes
C(50) C(49) C(48) C(53) -1.3(7) 1_555 1_555 1_555 1_555 yes
C(50) C(51) C(52) C(53) -0.8(8) 1_555 1_555 1_555 1_555 yes
C(53) C(48) P(3) C(54) -149.6(3) 1_555 1_555 1_555 1_555 yes
C(54) C(55) P(4) C(57) 164.3(2) 1_555 1_555 1_555 1_555 yes
C(54) C(55) P(4) C(62) -89.1(3) 1_555 1_555 1_555 1_555 yes
C(55) P(4) C(57) C(56) -95.5(3) 1_555 1_555 1_555 1_555 yes
C(55) P(4) C(57) C(58) 83.1(3) 1_555 1_555 1_555 1_555 yes
C(55) P(4) C(62) C(63) -12.6(4) 1_555 1_555 1_555 1_555 yes
C(55) P(4) C(62) C(67) 166.6(3) 1_555 1_555 1_555 1_555 yes
C(56) C(57) P(4) C(62) 157.8(2) 1_555 1_555 1_555 1_555 yes
C(56) C(57) C(58) C(59) -0.3(6) 1_555 1_555 1_555 1_555 yes
C(56) C(61) C(60) C(59) -1.8(6) 1_555 1_555 1_555 1_555 yes
C(57) P(4) C(62) C(63) 91.0(4) 1_555 1_555 1_555 1_555 yes
C(57) P(4) C(62) C(67) -89.7(3) 1_555 1_555 1_555 1_555 yes
C(57) C(56) C(61) C(60) 1.7(5) 1_555 1_555 1_555 1_555 yes
C(57) C(58) C(59) C(60) 0.3(7) 1_555 1_555 1_555 1_555 yes
C(58) C(57) P(4) C(62) -23.6(4) 1_555 1_555 1_555 1_555 yes
C(58) C(57) C(56) C(61) -0.7(5) 1_555 1_555 1_555 1_555 yes
C(58) C(59) C(60) C(61) 0.7(7) 1_555 1_555 1_555 1_555 yes
C(62) C(63) C(64) C(65) 0.0(7) 1_555 1_555 1_555 1_555 yes
C(62) C(67) C(66) C(65) -1.1(6) 1_555 1_555 1_555 1_555 yes
C(63) C(62) C(67) C(66) 2.6(6) 1_555 1_555 1_555 1_555 yes
C(63) C(64) C(65) C(66) 1.6(7) 1_555 1_555 1_555 1_555 yes
C(64) C(63) C(62) C(67) -2.0(6) 1_555 1_555 1_555 1_555 yes
C(64) C(65) C(66) C(67) -1.1(7) 1_555 1_555 1_555 1_555 yes
